data_2212836
loop_
_publ_author_name
Aziz-ur-Rehman
'Helliwell, Madeleine'
'Ali, Saqib'
'Shahzadi, Saira'

_publ_section_title
;
 4-Chloro-3,5-dinitrobenzoic acid
;
_journal_coeditor_code CV2206
_journal_issue 4
_journal_name_full 'Acta Crystallographica Section E'
_journal_page_first o1743
_journal_page_last o1744
_journal_paper_doi 10.1107/S1600536807011221
_journal_volume 63
_journal_year 2007
_chemical_formula_iupac 'C7 H3 Cl N2 O6'
_chemical_formula_moiety 'C7 H3 Cl N2 O6'
_chemical_formula_sum 'C7 H3 Cl N2 O6'
_chemical_formula_weight 246.56
_chemical_name_systematic
;
4-Chloro-3,5-dinitrobenzoic acid
;
_space_group_IT_number 2
_symmetry_cell_setting triclinic
_symmetry_space_group_name_Hall '-P 1'
_symmetry_space_group_name_H-M 'P -1'
_atom_sites_solution_hydrogens geom
_atom_sites_solution_primary direct
_atom_sites_solution_secondary difmap
_audit_creation_method SHELXL-97
_cell_angle_alpha 111.335(2)
_cell_angle_beta 100.217(2)
_cell_angle_gamma 102.3140(10)
_cell_formula_units_Z 4
_cell_length_a 7.9200(7)
_cell_length_b 11.1507(10)
_cell_length_c 11.6802(10)
_cell_measurement_reflns_used 2505
_cell_measurement_temperature 100(2)
_cell_measurement_theta_max 0.00
_cell_measurement_theta_min 0.00
_cell_volume 901.13(14)
_computing_cell_refinement 'SAINT (Bruker, 2002)'
_computing_data_collection 'SMART (Bruker, 2001)'
_computing_data_reduction SAINT
_computing_molecular_graphics 'SHELXTL (Bruker, 2001)'
_computing_publication_material SHELXTL
_computing_structure_refinement 'SHELXL97 (Sheldrick, 1997)'
_computing_structure_solution 'SHELXS97 (Sheldrick, 1997)'
_diffrn_ambient_temperature 100(2)
_diffrn_measured_fraction_theta_full 0.972
_diffrn_measured_fraction_theta_max 0.972
_diffrn_measurement_device_type 'Bruker SMART CCD area-detector'
_diffrn_measurement_method '\f and \w'
_diffrn_radiation_monochromator graphite
_diffrn_radiation_source 'fine-focus sealed tube'
_diffrn_radiation_type MoK\a
_diffrn_radiation_wavelength 0.71073
_diffrn_reflns_av_R_equivalents 0.0405
_diffrn_reflns_av_sigmaI/netI 0.0504
_diffrn_reflns_limit_h_max 9
_diffrn_reflns_limit_h_min -9
_diffrn_reflns_limit_k_max 13
_diffrn_reflns_limit_k_min -13
_diffrn_reflns_limit_l_max 13
_diffrn_reflns_limit_l_min -14
_diffrn_reflns_number 5255
_diffrn_reflns_theta_full 26.39
_diffrn_reflns_theta_max 26.39
_diffrn_reflns_theta_min 1.95
_diffrn_standards_decay_% 0
_diffrn_standards_interval_count 0
_diffrn_standards_number 0
_exptl_absorpt_coefficient_mu 0.441
_exptl_absorpt_correction_type none
_exptl_crystal_colour colourless
_exptl_crystal_density_diffrn 1.817
_exptl_crystal_density_method 'not measured'
_exptl_crystal_description irregular
_exptl_crystal_F_000 496
_exptl_crystal_size_max 0.35
_exptl_crystal_size_mid 0.35
_exptl_crystal_size_min 0.30
_refine_diff_density_max 0.382
_refine_diff_density_min -0.256
_refine_ls_extinction_method none
_refine_ls_goodness_of_fit_ref 0.968
_refine_ls_hydrogen_treatment mixed
_refine_ls_matrix_type full
_refine_ls_number_parameters 297
_refine_ls_number_reflns 3592
_refine_ls_number_restraints 2
_refine_ls_restrained_S_all 0.968
_refine_ls_R_factor_all 0.0413
_refine_ls_R_factor_gt 0.0336
_refine_ls_shift/su_max 0.001
_refine_ls_shift/su_mean 0.000
_refine_ls_structure_factor_coef Fsqd
_refine_ls_weighting_details 'calc w=1/[\s^2^(Fo^2^)+(0.0435P)^2^] where P=(Fo^2^+2Fc^2^)/3'
_refine_ls_weighting_scheme calc
_refine_ls_wR_factor_gt 0.0825
_refine_ls_wR_factor_ref 0.0856
_reflns_number_gt 2981
_reflns_number_total 3592
_reflns_threshold_expression I>2\s(I)
_cod_data_source_file cv2206.cif
_cod_data_source_block I
_cod_database_code 2212836
_cod_database_fobs_code 2212836

loop_
_symmetry_equiv_pos_as_xyz
'x, y, z'
'-x, -y, -z'

loop_
_atom_site_type_symbol
_atom_site_label
_atom_site_fract_x
_atom_site_fract_y
_atom_site_fract_z
_atom_site_U_iso_or_equiv
_atom_site_adp_type
_atom_site_calc_flag
_atom_site_refinement_flags
_atom_site_occupancy
Cl Cl1 -0.34591(7) 0.20724(5) 0.76512(5) 0.02119(14) Uani d . 1
O O1 -0.1967(2) 0.11834(16) 0.54645(14) 0.0304(4) Uani d . 1
O O2 -0.14972(18) -0.07246(13) 0.52392(13) 0.0214(3) Uani d . 1
O O3 0.38423(19) 0.01195(14) 0.85919(13) 0.0189(3) Uani d D 1
H H3O 0.464(3) -0.015(2) 0.885(2) 0.041(8) Uiso d D 1
O O4 0.35018(18) 0.07275(13) 1.05763(12) 0.0184(3) Uani d . 1
O O5 -0.1417(2) 0.40554(15) 1.04710(15) 0.0334(4) Uani d . 1
O O6 -0.2076(2) 0.24529(15) 1.10879(14) 0.0287(4) Uani d . 1
N N1 -0.1490(2) 0.04338(17) 0.58900(16) 0.0181(4) Uani d . 1
N N2 -0.1498(2) 0.29202(16) 1.04021(16) 0.0189(4) Uani d . 1
C C1 -0.1544(3) 0.16999(18) 0.81383(18) 0.0149(4) Uani d . 1
C C2 -0.0753(3) 0.09295(18) 0.72857(18) 0.0152(4) Uani d . 1
C C3 0.0748(3) 0.05976(18) 0.76973(18) 0.0143(4) Uani d . 1
H H3 0.1282 0.0100 0.7095 0.017 Uiso calc R 1
C C4 0.1478(3) 0.09951(18) 0.89994(18) 0.0144(4) Uani d . 1
C C5 0.0690(3) 0.17254(18) 0.98711(18) 0.0159(4) Uani d . 1
H H5 0.1148 0.1972 1.0761 0.019 Uiso calc R 1
C C6 -0.0763(3) 0.20864(18) 0.94269(18) 0.0167(4) Uani d . 1
C C7 0.3052(3) 0.05988(18) 0.94688(18) 0.0148(4) Uani d . 1
Cl Cl2 0.18201(6) 0.53034(5) 0.33150(4) 0.01805(13) Uani d . 1
O O7 0.50481(19) 0.74970(14) 0.46865(13) 0.0237(3) Uani d . 1
O O8 0.5217(2) 0.86599(14) 0.66679(14) 0.0264(4) Uani d . 1
O O9 0.53968(18) 0.60449(13) 0.93008(12) 0.0204(3) Uani d . 1
O O10 0.3536(2) 0.39179(13) 0.83975(14) 0.0195(3) Uani d D 1
H H10O 0.388(4) 0.396(3) 0.9106(18) 0.058(10) Uiso d D 1
O O11 0.13328(19) 0.23531(13) 0.29766(12) 0.0205(3) Uani d . 1
O O12 -0.08309(18) 0.25159(13) 0.38819(13) 0.0220(3) Uani d . 1
N N3 0.47820(19) 0.76366(14) 0.57138(13) 0.0084(3) Uani d . 1
N N4 0.0701(2) 0.29014(15) 0.38429(15) 0.0148(3) Uani d . 1
C C8 0.2640(3) 0.52637(18) 0.47558(17) 0.0132(4) Uani d . 1
C C9 0.3894(3) 0.63549(18) 0.58137(18) 0.0138(4) Uani d . 1
C C10 0.4404(2) 0.63020(18) 0.69843(17) 0.0137(4) Uani d . 1
H H10 0.5253 0.7063 0.7690 0.016 Uiso calc R 1
C C11 0.3675(3) 0.51344(18) 0.71297(17) 0.0132(4) Uani d . 1
C C12 0.2418(3) 0.40315(18) 0.61020(17) 0.0142(4) Uani d . 1
H H12 0.1890 0.3235 0.6194 0.017 Uiso calc R 1
C C13 0.1951(2) 0.41144(18) 0.49483(17) 0.0134(4) Uani d . 1
C C14 0.4283(3) 0.50795(19) 0.83826(18) 0.0160(4) Uani d . 1

loop_
_atom_site_aniso_label
_atom_site_aniso_U_11
_atom_site_aniso_U_22
_atom_site_aniso_U_33
_atom_site_aniso_U_12
_atom_site_aniso_U_13
_atom_site_aniso_U_23
Cl1 0.0183(3) 0.0266(3) 0.0273(3) 0.0124(2) 0.0078(2) 0.0169(2)
O1 0.0378(10) 0.0426(10) 0.0275(9) 0.0269(8) 0.0125(7) 0.0232(8)
O2 0.0206(8) 0.0190(8) 0.0185(7) 0.0011(6) 0.0043(6) 0.0045(6)
O3 0.0186(8) 0.0248(8) 0.0198(8) 0.0131(6) 0.0074(6) 0.0118(6)
O4 0.0196(8) 0.0190(7) 0.0152(7) 0.0084(6) 0.0020(6) 0.0054(6)
O5 0.0458(11) 0.0194(8) 0.0417(10) 0.0170(8) 0.0207(8) 0.0125(7)
O6 0.0370(10) 0.0278(8) 0.0280(9) 0.0137(7) 0.0193(7) 0.0121(7)
N1 0.0136(9) 0.0237(9) 0.0179(9) 0.0048(7) 0.0057(7) 0.0095(8)
N2 0.0183(9) 0.0180(9) 0.0185(9) 0.0084(7) 0.0035(7) 0.0048(7)
C1 0.0128(10) 0.0133(9) 0.0210(10) 0.0042(8) 0.0041(8) 0.0100(8)
C2 0.0152(10) 0.0139(10) 0.0164(10) 0.0020(8) 0.0032(8) 0.0081(8)
C3 0.0154(10) 0.0109(9) 0.0171(10) 0.0035(8) 0.0057(8) 0.0062(8)
C4 0.0135(10) 0.0107(9) 0.0174(10) 0.0026(8) 0.0039(8) 0.0050(8)
C5 0.0172(10) 0.0135(10) 0.0157(10) 0.0038(8) 0.0034(8) 0.0056(8)
C6 0.0192(11) 0.0125(10) 0.0200(11) 0.0053(8) 0.0088(8) 0.0065(8)
C7 0.0147(10) 0.0098(9) 0.0170(10) 0.0017(8) 0.0028(8) 0.0043(8)
Cl2 0.0216(3) 0.0170(2) 0.0145(2) 0.0045(2) 0.00070(19) 0.0082(2)
O7 0.0235(8) 0.0254(8) 0.0230(8) 0.0056(6) 0.0061(6) 0.0122(7)
O8 0.0310(9) 0.0188(8) 0.0252(9) 0.0054(7) 0.0047(7) 0.0071(7)
O9 0.0224(8) 0.0176(7) 0.0161(7) 0.0005(6) -0.0014(6) 0.0077(6)
O10 0.0273(8) 0.0148(7) 0.0142(8) 0.0039(6) 0.0007(6) 0.0074(6)
O11 0.0270(8) 0.0172(7) 0.0154(7) 0.0058(6) 0.0075(6) 0.0047(6)
O12 0.0145(8) 0.0201(8) 0.0257(8) 0.0029(6) 0.0023(6) 0.0061(6)
N3 0.0062(7) 0.0113(8) 0.0070(8) 0.0043(6) 0.0008(6) 0.0029(7)
N4 0.0196(9) 0.0106(8) 0.0142(9) 0.0046(7) 0.0023(7) 0.0062(7)
C8 0.0141(10) 0.0139(9) 0.0127(9) 0.0067(8) 0.0037(8) 0.0053(8)
C9 0.0150(10) 0.0125(9) 0.0164(10) 0.0078(8) 0.0062(8) 0.0058(8)
C10 0.0128(10) 0.0125(9) 0.0135(10) 0.0058(8) 0.0032(8) 0.0020(8)
C11 0.0153(10) 0.0149(9) 0.0128(9) 0.0087(8) 0.0054(8) 0.0065(8)
C12 0.0145(10) 0.0123(9) 0.0178(10) 0.0056(8) 0.0061(8) 0.0071(8)
C13 0.0113(10) 0.0125(9) 0.0138(10) 0.0040(8) 0.0022(7) 0.0030(8)
C14 0.0178(10) 0.0170(10) 0.0157(10) 0.0084(8) 0.0050(8) 0.0078(9)

loop_
_atom_type_symbol
_atom_type_description
_atom_type_scat_dispersion_real
_atom_type_scat_dispersion_imag
_atom_type_scat_source
C C 0.0033 0.0016 'International Tables Vol C Tables 4.2.6.8 and 6.1.1.4'
H H 0.0000 0.0000 'International Tables Vol C Tables 4.2.6.8 and 6.1.1.4'
N N 0.0061 0.0033 'International Tables Vol C Tables 4.2.6.8 and 6.1.1.4'
O O 0.0106 0.0060 'International Tables Vol C Tables 4.2.6.8 and 6.1.1.4'
Cl Cl 0.1484 0.1585 'International Tables Vol C Tables 4.2.6.8 and 6.1.1.4'

loop_
_geom_angle_atom_site_label_1
_geom_angle_atom_site_label_2
_geom_angle_atom_site_label_3
_geom_angle
C7 O3 H3O 111.2(18)
O1 N1 O2 125.02(17)
O1 N1 C2 119.01(17)
O2 N1 C2 115.90(15)
O6 N2 O5 125.10(17)
O6 N2 C6 118.06(16)
O5 N2 C6 116.81(16)
C6 C1 C2 116.33(17)
C6 C1 Cl1 120.44(15)
C2 C1 Cl1 123.09(15)
C3 C2 C1 122.17(18)
C3 C2 N1 116.58(16)
C1 C2 N1 121.25(17)
C2 C3 C4 119.58(17)
C2 C3 H3 120.2
C4 C3 H3 120.2
C5 C4 C3 119.71(17)
C5 C4 C7 119.48(17)
C3 C4 C7 120.76(17)
C6 C5 C4 119.00(18)
C6 C5 H5 120.5
C4 C5 H5 120.5
C5 C6 C1 123.11(18)
C5 C6 N2 116.78(17)
C1 C6 N2 120.10(17)
O4 C7 O3 125.66(18)
O4 C7 C4 121.18(17)
O3 C7 C4 113.16(16)
C14 O10 H10O 109(2)
O8 N3 O7 127.68(16)
O8 N3 C9 116.45(15)
O7 N3 C9 115.77(14)
O12 N4 O11 125.87(16)
O12 N4 C13 117.74(15)
O11 N4 C13 116.36(16)
C13 C8 C9 116.00(17)
C13 C8 Cl2 119.55(14)
C9 C8 Cl2 124.30(14)
C10 C9 C8 121.87(17)
C10 C9 N3 117.13(16)
C8 C9 N3 120.98(16)
C9 C10 C11 119.99(17)
C9 C10 H10 120.0
C11 C10 H10 120.0
C12 C11 C10 119.82(17)
C12 C11 C14 120.92(17)
C10 C11 C14 119.26(17)
C13 C12 C11 118.68(17)
C13 C12 H12 120.7
C11 C12 H12 120.7
C12 C13 C8 123.62(17)
C12 C13 N4 117.99(15)
C8 C13 N4 118.35(16)
O9 C14 O10 124.39(17)
O9 C14 C11 121.76(17)
O10 C14 C11 113.84(16)

loop_
_geom_bond_atom_site_label_1
_geom_bond_atom_site_label_2
_geom_bond_distance
Cl1 C1 1.7124(19)
O1 N1 1.208(2)
O2 N1 1.236(2)
O3 C7 1.303(2)
O3 H3O 0.811(16)
O4 C7 1.225(2)
O5 N2 1.226(2)
O6 N2 1.206(2)
N1 C2 1.474(2)
N2 C6 1.482(2)
C1 C6 1.385(3)
C1 C2 1.396(3)
C2 C3 1.377(3)
C3 C4 1.390(3)
C3 H3 0.9500
C4 C5 1.388(3)
C4 C7 1.489(3)
C5 C6 1.376(3)
C5 H5 0.9500
Cl2 C8 1.7130(19)
O7 N3 1.2151(19)
O8 N3 1.1972(19)
O9 C14 1.227(2)
O10 C14 1.312(2)
O10 H10O 0.804(17)
O11 N4 1.2278(19)
O12 N4 1.213(2)
N3 C9 1.508(2)
N4 C13 1.477(2)
C8 C13 1.395(3)
C8 C9 1.396(3)
C9 C10 1.382(3)
C10 C11 1.390(3)
C10 H10 0.9500
C11 C12 1.387(3)
C11 C14 1.485(2)
C12 C13 1.375(2)
C12 H12 0.9500

loop_
_geom_hbond_atom_site_label_D
_geom_hbond_atom_site_label_H
_geom_hbond_atom_site_label_A
_geom_hbond_site_symmetry_A
_geom_hbond_distance_DH
_geom_hbond_distance_HA
_geom_hbond_distance_DA
_geom_hbond_angle_DHA
O3 H3O O4 2_657 0.811(16) 1.845(17) 2.6553(19) 178(3)
O10 H10O O9 2_667 0.804(17) 1.851(17) 2.6537(19) 176(3)
C5 H5 O11 1_556 0.95 2.44 3.354(2) 162
C10 H10 O4 2_667 0.95 2.40 3.310(2) 160

loop_
_geom_torsion_atom_site_label_1
_geom_torsion_atom_site_label_2
_geom_torsion_atom_site_label_3
_geom_torsion_atom_site_label_4
_geom_torsion
C6 C1 C2 C3 -1.6(3)
Cl1 C1 C2 C3 -177.44(14)
C6 C1 C2 N1 178.63(16)
Cl1 C1 C2 N1 2.8(3)
O1 N1 C2 C3 -137.19(18)
O2 N1 C2 C3 39.9(2)
O1 N1 C2 C1 42.6(3)
O2 N1 C2 C1 -140.32(18)
C1 C2 C3 C4 2.3(3)
N1 C2 C3 C4 -177.92(16)
C2 C3 C4 C5 -0.2(3)
C2 C3 C4 C7 177.28(17)
C3 C4 C5 C6 -2.5(3)
C7 C4 C5 C6 -179.99(16)
C4 C5 C6 C1 3.3(3)
C4 C5 C6 N2 -177.18(17)
C2 C1 C6 C5 -1.2(3)
Cl1 C1 C6 C5 174.73(15)
C2 C1 C6 N2 179.24(17)
Cl1 C1 C6 N2 -4.8(2)
O6 N2 C6 C5 -61.1(2)
O5 N2 C6 C5 116.8(2)
O6 N2 C6 C1 118.5(2)
O5 N2 C6 C1 -63.6(2)
C5 C4 C7 O4 10.8(3)
C3 C4 C7 O4 -166.67(17)
C5 C4 C7 O3 -169.32(17)
C3 C4 C7 O3 13.2(2)
C13 C8 C9 C10 -0.7(3)
Cl2 C8 C9 C10 174.79(14)
C13 C8 C9 N3 177.92(16)
Cl2 C8 C9 N3 -6.6(2)
O8 N3 C9 C10 -30.9(2)
O7 N3 C9 C10 145.66(17)
O8 N3 C9 C8 150.37(17)
O7 N3 C9 C8 -33.0(2)
C8 C9 C10 C11 0.6(3)
N3 C9 C10 C11 -178.12(15)
C9 C10 C11 C12 -0.9(3)
C9 C10 C11 C14 178.02(17)
C10 C11 C12 C13 1.4(3)
C14 C11 C12 C13 -177.50(17)
C11 C12 C13 C8 -1.6(3)
C11 C12 C13 N4 176.11(16)
C9 C8 C13 C12 1.3(3)
Cl2 C8 C13 C12 -174.46(14)
C9 C8 C13 N4 -176.45(15)
Cl2 C8 C13 N4 7.8(2)
O12 N4 C13 C12 66.2(2)
O11 N4 C13 C12 -111.99(19)
O12 N4 C13 C8 -115.96(19)
O11 N4 C13 C8 65.9(2)
C12 C11 C14 O9 179.82(17)
C10 C11 C14 O9 0.9(3)
C12 C11 C14 O10 0.4(3)
C10 C11 C14 O10 -178.44(16)

loop_
_cod_related_entry_id
_cod_related_entry_database
_cod_related_entry_code
1 ChemSpider 8074
